data_2005060
loop_
_publ_author_name
'Bould, J.'
'Rath, N. P.'
'Barton, L.'

_publ_section_title
;
 [(CO)H(PPh~3~)~2~-<i>arachno</i>-OsB~3~H~8~]
;
_journal_issue 6
_journal_name_full 'Acta Crystallographica Section C'
_journal_page_first 1388
_journal_page_last 1390
_journal_paper_doi 10.1107/S0108270195017239
_journal_volume 52
_journal_year 1996
_chemical_formula_iupac 'Os (B3 H8) (H) (CO) (C18 H15 P)2]'
_chemical_formula_moiety 'C37 H39 B3 O1 Os1 P2'
_chemical_formula_sum 'C37 H39 B3 O Os P2'
_chemical_formula_weight 784.25
_space_group_IT_number 14
_symmetry_cell_setting monoclinic
_symmetry_space_group_name_Hall '-P 2yn'
_symmetry_space_group_name_H-M 'P 1 21/n 1'
_atom_type_scat_source IntTabIV
_cell_angle_alpha 90
_cell_angle_beta 108.59(2)
_cell_angle_gamma 90
_cell_formula_units_Z 4
_cell_length_a 17.116(4)
_cell_length_b 9.960(3)
_cell_length_c 21.416(5)
_cell_measurement_reflns_used 20
_cell_measurement_temperature 298(2)
_cell_measurement_theta_max 11.0
_cell_measurement_theta_min 8.5
_cell_volume 3460.4(16)
_diffrn_measurement_device 'Siemens R3/mv'
_diffrn_measurement_method \w/2\q
_diffrn_radiation_type MoK\a
_diffrn_radiation_wavelength 0.71073
_diffrn_reflns_av_R_equivalents 0.05
_diffrn_reflns_limit_h_max 20
_diffrn_reflns_limit_h_min 0
_diffrn_reflns_limit_k_max 11
_diffrn_reflns_limit_k_min 0
_diffrn_reflns_limit_l_max 24
_diffrn_reflns_limit_l_min -25
_diffrn_reflns_number 6347
_diffrn_reflns_theta_max 25.0
_diffrn_standards_decay_% '50% (crystal decay)'
_diffrn_standards_interval_count 100
_diffrn_standards_number 3
_exptl_absorpt_coefficient_mu 3.806
_exptl_absorpt_correction_T_max 0.7557
_exptl_absorpt_correction_T_min 0.3187
_exptl_absorpt_correction_type 'empirical (SHELXA; Sheldrick, 1993)'
_exptl_crystal_colour colorless
_exptl_crystal_density_meas 1.505
_exptl_crystal_description 'hexagonal-shaped plate'
_exptl_crystal_size_max 0.4
_exptl_crystal_size_mid 0.2
_exptl_crystal_size_min 0.1
_refine_diff_density_max 0.987
_refine_diff_density_min -0.924
_refine_ls_extinction_method none
_refine_ls_goodness_of_fit_obs 0.935
_refine_ls_hydrogen_treatment noref
_refine_ls_number_parameters 400
_refine_ls_number_reflns 6129
_refine_ls_R_factor_obs 0.0471
_refine_ls_shift/esd_max 0.004
_refine_ls_structure_factor_coef Fsqd
_refine_ls_weighting_details 'w = 1/[\s^2^(Fo^2^)+0.0588P)^2^] where P=(Fo^2^+2F~c~^2^)/3'
_refine_ls_weighting_scheme calc
_refine_ls_wR_factor_obs 0.1129
_reflns_number_observed 4231
_reflns_number_total 6129
_reflns_observed_criterion >4\s(F)
_cod_data_source_file sz1031.cif
_cod_data_source_block sz1031a
_cod_depositor_comments
;
The following automatic conversions were performed:

'_refine_ls_weighting_scheme' value '1/[\s^2^(Fo^2^)+0.0588P)^2^]
where P=(Fo^2^+2F~c~^2^)/3' was changed to 'calc'. New tag
'_refine_ls_weighting_details' was created. The value of the new tag
was set to 'w = 1/[\s^2^(Fo^2^)+0.0588P)^2^] where
P=(Fo^2^+2F~c~^2^)/3'.

Automatic conversion script
Id: cif_fix_values 3143 2015-03-26 13:38:13Z robertas 
;
_cod_original_cell_volume 3460(2)
_cod_original_sg_symbol_H-M 'P 21/n'
_cod_original_formula_sum 'C37 H39 B3 O1 Os1 P2'
_cod_database_code 2005060

loop_
_symmetry_equiv_pos_as_xyz
x,y,z
1/2+x,1/2-y,1/2+z
-x,-y,-z
1/2-x,1/2+y,1/2-z

loop_
_atom_site_label
_atom_site_fract_x
_atom_site_fract_y
_atom_site_fract_z
_atom_site_U_iso_or_equiv
Os(2) .4224(1) .1135(1) .1744(1) .034(1)
P(1) .3630(1) .2057(2) .0684(1) .032(1)
P(2) .4979(1) .0382(2) .2810(1) .039(1)
O .5722(5) .0358(9) .1355(3) .084(2)
C(1) .2900(5) .0976(8) .0093(4) .034(2)
C(2) .2073(5) .1209(9) -.0124(4) .048(2)
C(3) .1546(6) .0315(11) -.0558(5) .067(3)
C(4) .1845(7) -.0807(10) -.0792(5) .064(3)
C(5) .2671(6) -.1025(9) -.0579(4) .057(2)
C(6) .3196(6) -.0183(9) -.0137(4) .049(2)
C(7) .3080(5) .3657(8) .0616(4) .038(2)
C(8) .3035(6) .4372(9) .1157(4) .056(3)
C(9) .2678(7) .5645(10) .1089(5) .063(3)
C(10) .2343(6) .6206(10) .0473(5) .057(2)
C(11) .2385(5) .5504(9) -.0071(4) .044(2)
C(12) .2726(5) .4240(8) -.0016(4) .043(2)
C(13) .4389(5) .2521(8) .0285(4) .034(2)
C(14) .5069(6) .3253(10) .0634(4) .052(2)
C(15) .5660(6) .3694(10) .0355(5) .059(3)
C(16) .5555(6) .3387(10) -.0294(5) .056(2)
C(17) .4889(6) .2691(10) -.0637(5) .062(3)
C(18) .4291(6) .2267(10) -.0376(4) .056(2)
C(19) .4878(6) -.1432(9) .2926(4) .049(2)
C(20) .5037(7) -.2275(10) .2466(4) .062(3)
C(21) .4935(7) -.3642(11) .2491(5) .074(3)
C(22) .4668(7) -.4204(11) .2964(6) .077(3)
C(23) .4510(7) -.3375(12) .3420(5) .072(3)
C(24) .4641(6) -.1993(11) .3421(4) .055(3)
C(25) .4850(5) .1188(9) .3541(4) .044(2)
C(26) .5383(5) .0859(10) .4175(4) .053(2)
C(27) .5324(6) .1509(11) .4716(4) .060(3)
C(28) .4737(7) .2496(11) .4659(4) .064(3)
C(29) .4225(6) .2862(10) .4040(4) .058(3)
C(30) .4272(5) .2212(9) .3487(4) .044(2)
C(31) .6072(6) .0679(10) .2979(4) .050(2)
C(32) .6655(6) -.0332(14) .3018(5) .078(3)
C(33) .7464(9) -.001(2) .3086(7) .119(7)
C(34) .7739(9) .126(3) .3156(7) .128(8)
C(35) .7192(9) .2238(18) .3131(6) .111(5)
C(36) .6362(6) .1987(14) .3040(5) .076(3)
C(37) .5126(6) .0668(10) .1503(5) .061(3)
B(1) .2822(5) .1129(11) .1801(4) .039(2)
B(3) .3085(6) -.0444(11) .1563(5) .046(3)
B(4) .2745(7) -.0289(12) .2286(5) .055(3)
H(2A) .1860(5) .1967(9) .0017(4) .080
H(3A) .0981(6) .0473(11) -.0695(5) .080
H(4A) .1490(7) -.1394(10) -.1087(5) .080
H(5A) .2883(6) -.1763(9) -.0737(4) .080
H(6A) .3756(6) -.0377(9) .0015(4) .080
H(8A) .3246(6) .3996(9) .1575(4) .080
H(9A) .2666(7) .6117(10) .1461(5) .080
H(10A) .2093(6) .7046(10) .0424(5) .080
H(11A) .2177(5) .5894(9) -.0485(4) .080
H(12A) .2725(5) .3771(8) -.0392(4) .080
H(14A) .5138(6) .3463(10) .1072(4) .080
H(15A) .6115(6) .4186(10) .0603(5) .080
H(16A) .5941(6) .3660(10) -.0490(5) .080
H(17A) .4826(6) .2481(10) -.1074(5) .080
H(18A) .3827(6) .1816(10) -.0639(4) .080
H(20A) .5216(7) -.1911(10) .2136(4) .080
H(21A) .5051(7) -.4189(11) .2179(5) .080
H(22A) .4594(7) -.5127(11) .2978(6) .080
H(23A) .4310(7) -.3745(12) .3738(5) .080
H(24A) .4569(6) -.1459(11) .3755(4) .080
H(26A) .5778(5) .0193(10) .4223(4) .080
H(27A) .5682(6) .1287(11) .5130(4) .080
H(28A) .4687(7) .2911(11) .5033(4) .080
H(29A) .3846(6) .3553(10) .3998(4) .080
H(30A) .3918(5) .2454(9) .3075(4) .080
H(32A) .6496(6) -.1228(14) .2998(5) .080
H(33A) .7830(9) -.0701(22) .3083(7) .080
H(34A) .8291(9) .1451(25) .3220(7) .080
H(35A) .7375(9) .3124(18) .3177(6) .080
H(36A) .6003(6) .2698(14) .3020(5) .080
H(2) .4830(56) .2661(93) .1963(41) .080
H(1) .2246 .1638 .1417 .080
H(12) .3515 .1843 .1900 .080
H(14) .2638 .1171 .2236 .080
H(3) .2643 -.0766 .1057 .080
H(23) .3778 -.0568 .1580 .080
H(34) .2970 -.0952 .2035 .080
H(4) .2057 -.0951 .2089 .080
H(4') .3247 -.0153 .2830 .080

loop_
_geom_angle_atom_site_label_1
_geom_angle_atom_site_label_2
_geom_angle_atom_site_label_3
_geom_angle
_geom_angle_publ_flag
O C(37) Os(2) 179.1(8) yes
B(3) B(1) B(4) 62.2(6) yes
B(3) B(1) Os(2) 68.9(4) yes
B(4) B(1) Os(2) 106.7(6) yes
B(1) B(3) B(4) 59.8(5) yes
B(1) B(3) Os(2) 69.1(4) yes
B(4) B(3) Os(2) 105.4(6) yes
B(1) B(4) B(3) 58.0(5) no
C(37) Os(2) B(3) 119.6(4) yes
P(1) Os(2) B(3) 91.2(2) yes
P(2) Os(2) B(3) 96.5(2) yes
C(37) Os(2) P(1) 88.3(3) yes
C(37) Os(2) P(2) 86.6(3) yes
P(1) Os(2) P(2) 172.21(7) no
C(37) Os(2) B(3) 119.6(4) yes
P(1) Os(2) B(3) 91.2(2) yes
P(2) Os(2) B(3) 96.5(2) yes
P(1) Os(2) B(1) 85.4(2) yes
C(37) Os(2) B(1) 60.2(4) yes
P(2) Os(2) B(1) 101.2(2) yes
B(3) Os(2) B(1) 42.1(3) no
C(1) P(1) C(13) 104.9(3) yes
C(1) P(1) C(7) 103.8(4) yes
C(13) P(1) C(7) 99.6(3) yes
C(1) P(1) Os(2) 115.4(3) yes
C(13) P(1) Os(2) 113.3(3) yes
C(7) P(1) Os(2) 117.8(2) yes
C(31) P(2) C(25) 98.9(4) yes
C(31) P(2) C(19) 105.6(4) yes
C(25) P(2) C(19) 105.8(4) yes
C(31) P(2) Os(2) 110.7(3) yes
C(25) P(2) Os(2) 120.6(3) yes
C(19) P(2) Os(2) 113.4(3) yes
C(2) C(1) C(6) 118.0(8) no
C(2) C(1) P(1) 123.0(6) no
C(6) C(1) P(1) 118.9(6) no
C(1) C(2) C(3) 120.1(8) no
C(4) C(3) C(2) 121.4(9) no
C(5) C(4) C(3) 118.2(9) no
C(4) C(5) C(6) 121.3(9) no
C(5) C(6) C(1) 121.0(8) no
C(8) C(7) C(12) 117.9(8) no
C(8) C(7) P(1) 123.1(7) no
C(12) C(7) P(1) 118.8(6) no
C(7) C(8) C(9) 121.4(9) no
C(10) C(9) C(8) 120.2(9) no
C(9) C(10) C(11) 119.0(9) no
C(12) C(11) C(10) 121.8(8) no
C(11) C(12) C(7) 119.7(8) no
C(14) C(13) C(18) 117.1(7) no
C(14) C(13) P(1) 119.0(6) no
C(18) C(13) P(1) 123.7(6) no
C(13) C(14) C(15) 122.3(8) no
C(16) C(15) C(14) 118.8(9) no
C(17) C(16) C(15) 118.9(8) no
C(16) C(17) C(18) 123.3(9) no
C(17) C(18) C(13) 119.4(9) no
C(24) C(19) C(20) 118.5(9) no
C(24) C(19) P(2) 124.8(7) no
C(20) C(19) P(2) 116.8(7) no
C(21) C(20) C(19) 121.1(9) no
C(22) C(21) C(20) 120.9(11) no
C(21) C(22) C(23) 118.3(10) no
C(22) C(23) C(24) 121.9(10) no
C(19) C(24) C(23) 119.3(10) no
C(30) C(25) C(26) 118.1(8) no
C(30) C(25) P(2) 121.5(6) no
C(26) C(25) P(2) 120.2(7) no
C(27) C(26) C(25) 120.6(9) no
C(26) C(27) C(28) 120.8(9) no
C(27) C(28) C(29) 119.6(8) no
C(30) C(29) C(28) 120.5(9) no
C(29) C(30) C(25) 120.4(8) no
C(36) C(31) C(32) 116.3(10) no
C(36) C(31) P(2) 119.2(7) no
C(32) C(31) P(2) 124.4(9) no
C(33) C(32) C(31) 120.7(14) no
C(34) C(33) C(32) 122(2) no
C(33) C(34) C(35) 118(2) no
C(34) C(35) C(36) 123(2) no
C(31) C(36) C(35) 120.1(13) no

loop_
_geom_bond_atom_site_label_1
_geom_bond_atom_site_label_2
_geom_bond_distance
_geom_bond_publ_flag
Os(2) B(1) 2.441(8) no
P(1) C(1) 1.820(8) yes
P(1) C(13) 1.827(8) yes
P(1) C(7) 1.834(8) yes
P(2) C(31) 1.813(10) yes
P(2) C(25) 1.834(8) yes
P(2) C(19) 1.839(9) yes
O C(37) 1.202(11) yes
B(1) B(3) 1.75(2) no
B(1) B(4) 1.783(14) no
B(3) B(4) 1.827(13) no
Os(2) C(37) 1.837(12) yes
Os(2) P(1) 2.358(2) yes
Os(2) P(2) 2.359(2) yes
Os(2) B(3) 2.437(10) no
C(1) C(2) 1.362(11) no
C(1) C(6) 1.410(11) no
C(2) C(3) 1.392(12) no
C(3) C(4) 1.387(13) no
C(4) C(5) 1.357(13) no
C(5) C(6) 1.365(11) no
C(7) C(8) 1.382(11) no
C(7) C(12) 1.420(11) no
C(8) C(9) 1.395(12) no
C(9) C(10) 1.379(13) no
C(10) C(11) 1.379(12) no
C(11) C(12) 1.377(11) no
C(13) C(14) 1.374(11) no
C(13) C(18) 1.395(11) no
C(14) C(15) 1.401(11) no
C(15) C(16) 1.377(12) no
C(16) C(17) 1.336(12) no
C(17) C(18) 1.379(12) no
C(19) C(24) 1.369(11) no
C(19) C(20) 1.387(12) no
C(20) C(21) 1.376(13) no
C(21) C(22) 1.36(2) no
C(22) C(23) 1.37(2) no
C(23) C(24) 1.394(14) no
C(25) C(30) 1.400(11) no
C(25) C(26) 1.412(11) no
C(26) C(27) 1.360(12) no
C(27) C(28) 1.382(13) no
C(28) C(29) 1.385(13) no
C(29) C(30) 1.374(11) no
C(31) C(36) 1.38(2) no
C(31) C(32) 1.401(14) no
C(32) C(33) 1.38(2) no
C(33) C(34) 1.34(2) no
C(34) C(35) 1.34(2) no
C(35) C(36) 1.39(2) no
